data_4346276
loop_
_publ_author_name
'Takahashi, Kiyonori'
'Hoshino, Norihisa'
'Takeda, Takashi'
'Noro, Shin-Ichiro'
'Nakamura, Takayoshi'
'Takeda, Sadamu'
'Akutagawa, Tomoyuki'

_publ_section_title
;
 Structural flexibilities and gas adsorption properties of one-dimensional
 copper(II) polymers with paddle-wheel units by modification of benzoate
 ligands.
;
_journal_issue 19
_journal_name_full 'Inorganic chemistry'
_journal_page_first 9423
_journal_page_last 9431
_journal_paper_doi 10.1021/acs.inorgchem.5b01168
_journal_volume 54
_journal_year 2015
_chemical_formula_moiety 'C16 H10 Cl2 Cu N O4'
_chemical_formula_sum 'C16 H10 Cl2 Cu N O4'
_chemical_formula_weight 414.71
_space_group_IT_number 12
_space_group_name_Hall '-C 2y'
_space_group_name_H-M_alt 'C 1 2/m 1'
_symmetry_cell_setting monoclinic
_symmetry_Int_Tables_number 12
_symmetry_space_group_name_Hall '-C 2y'
_symmetry_space_group_name_H-M 'C 1 2/m 1'
_atom_sites_solution_hydrogens geom
_atom_sites_solution_primary direct
_atom_sites_solution_secondary difmap
_audit_creation_date 2014-10-27
_audit_creation_method 'by CrystalStructure 4.0'
_cell_angle_alpha 90.0000
_cell_angle_beta 122.3890(17)
_cell_angle_gamma 90.0000
_cell_formula_units_Z 4
_cell_length_a 16.4051(6)
_cell_length_b 9.7641(3)
_cell_length_c 12.2367(4)
_cell_measurement_reflns_used 3343
_cell_measurement_temperature 110
_cell_measurement_theta_max 67.92
_cell_measurement_theta_min 4.28
_cell_volume 1655.16(10)
_computing_cell_refinement 'RAPID AUTO'
_computing_data_collection 'RAPID AUTO (Rigaku, ????)'
_computing_data_reduction 'RAPID AUTO'
_computing_molecular_graphics 'CrystalStructure 4.0'
_computing_publication_material 'CrystalStructure 4.0 (Rigaku, 2010)'
_computing_structure_refinement 'SHELXL97 (Sheldrick, 2008)'
_computing_structure_solution 'SHELXS97 (Sheldrick, 2008)'
_diffrn_ambient_temperature 110
_diffrn_detector_area_resol_mean 10.000
_diffrn_measured_fraction_theta_full 0.987
_diffrn_measured_fraction_theta_max 0.987
_diffrn_measurement_device_type 'Rigaku R-AXIS RAPID'
_diffrn_measurement_method \w
_diffrn_radiation_type 'Cu K\a'
_diffrn_radiation_wavelength 1.54187
_diffrn_reflns_av_R_equivalents 0.0779
_diffrn_reflns_limit_h_max 19
_diffrn_reflns_limit_h_min -19
_diffrn_reflns_limit_k_max 11
_diffrn_reflns_limit_k_min -11
_diffrn_reflns_limit_l_max 14
_diffrn_reflns_limit_l_min -14
_diffrn_reflns_number 5894
_diffrn_reflns_theta_full 68.23
_diffrn_reflns_theta_max 68.23
_diffrn_standards_number 0
_exptl_absorpt_coefficient_mu 5.023
_exptl_absorpt_correction_T_max 0.605
_exptl_absorpt_correction_T_min 0.437
_exptl_absorpt_correction_type multi-scan
_exptl_absorpt_process_details 'ABSCOR (Rigaku, 1995)'
_exptl_crystal_colour green
_exptl_crystal_density_diffrn 1.664
_exptl_crystal_density_method 'not measured'
_exptl_crystal_description block
_exptl_crystal_F_000 832.00
_exptl_crystal_size_max 0.100
_exptl_crystal_size_mid 0.100
_exptl_crystal_size_min 0.100
_refine_diff_density_max 1.210
_refine_diff_density_min -1.200
_refine_ls_extinction_method none
_refine_ls_goodness_of_fit_ref 1.137
_refine_ls_hydrogen_treatment constr
_refine_ls_number_parameters 122
_refine_ls_number_reflns 1590
_refine_ls_number_restraints 0
_refine_ls_R_factor_gt 0.1038
_refine_ls_shift/su_max 0.000
_refine_ls_structure_factor_coef Fsqd
_refine_ls_weighting_details 'w = 1/[\s^2^(Fo^2^)+(0.1942P)^2^+0.0000P] where P=(Fo^2^+2Fc^2^)/3'
_refine_ls_weighting_scheme calc
_refine_ls_wR_factor_ref 0.3324
_reflns_number_gt 954
_reflns_number_total 1590
_reflns_threshold_expression F^2^>2.0\s(F^2^)
_cod_data_source_file ic5b01168_si_002.cif
_cod_data_source_block Crystal1
_cod_original_cell_volume 1655.15(10)
_cod_database_code 4346276

loop_
_symmetry_equiv_pos_site_id
_symmetry_equiv_pos_as_xyz
1 +X,+Y,+Z
2 -X,+Y,-Z
3 -X,-Y,-Z
4 +X,-Y,+Z
5 1/2+X,1/2+Y,+Z
6 1/2-X,1/2+Y,-Z
7 1/2-X,1/2-Y,-Z
8 1/2+X,1/2-Y,+Z

loop_
_atom_site_label
_atom_site_type_symbol
_atom_site_fract_x
_atom_site_fract_y
_atom_site_fract_z
_atom_site_U_iso_or_equiv
_atom_site_adp_type
_atom_site_occupancy
_atom_site_symmetry_multiplicity
_atom_site_calc_flag
_atom_site_refinement_flags
Cu1 Cu 0.0000 0.36575(15) 0.0000 0.0489(7) Uani 1.0 4 d .
Cl1 Cl 0.1627(2) 0.5000 0.7868(3) 0.0599(10) Uani 1.0 4 d .
Cl2 Cl 0.6054(2) 0.5000 0.3556(3) 0.0596(10) Uani 1.0 4 d .
O1 O 0.0533(5) 0.3848(5) 0.1870(7) 0.0527(16) Uani 1.0 8 d .
O2 O 0.1317(5) 0.3845(6) 0.0395(6) 0.0508(16) Uani 1.0 8 d .
N1 N 0.0000 0.1409(8) 0.0000 0.045(3) Uani 1.0 4 d .
C1 C 0.0693(9) 0.5000 0.2447(14) 0.055(4) Uani 1.0 4 d .
C2 C 0.1034(9) 0.5000 0.3829(13) 0.048(3) Uani 1.0 4 d .
C3 C 0.1190(8) 0.3774(8) 0.4503(11) 0.060(3) Uani 1.0 8 d .
C4 C 0.1381(8) 0.3773(9) 0.5732(10) 0.058(3) Uani 1.0 8 d .
C5 C 0.1452(8) 0.5000 0.6350(13) 0.053(3) Uani 1.0 4 d .
C6 C 0.1749(9) 0.5000 0.0626(12) 0.048(3) Uani 1.0 4 d .
C7 C 0.2813(9) 0.5000 0.1208(12) 0.050(3) Uani 1.0 4 d .
C8 C 0.3307(7) 0.3767(8) 0.1534(9) 0.051(2) Uani 1.0 8 d .
C9 C 0.4303(7) 0.3748(8) 0.2225(9) 0.054(3) Uani 1.0 8 d .
C10 C 0.4799(10) 0.5000 0.2611(14) 0.060(4) Uani 1.0 4 d .
C11 C 0.0828(6) 0.0705(9) 0.0637(9) 0.052(2) Uani 1.0 8 d .
H3 H 0.1163 0.2947 0.4107 0.0714 Uiso 1.0 8 calc R
H4 H 0.1463 0.2948 0.6158 0.0698 Uiso 1.0 8 calc R
H8 H 0.2965 0.2947 0.1286 0.0610 Uiso 1.0 8 calc R
H9 H 0.4638 0.2924 0.2429 0.0644 Uiso 1.0 8 calc R
H11 H 0.1411 0.1175 0.1086 0.0622 Uiso 1.0 8 calc R

loop_
_atom_site_aniso_label
_atom_site_aniso_U_11
_atom_site_aniso_U_22
_atom_site_aniso_U_33
_atom_site_aniso_U_12
_atom_site_aniso_U_13
_atom_site_aniso_U_23
Cu1 0.0564(13) 0.0279(11) 0.0714(14) 0.0000 0.0403(11) 0.0000
Cl1 0.071(2) 0.0464(18) 0.070(2) 0.0000 0.0427(18) 0.0000
Cl2 0.0518(18) 0.0424(17) 0.084(3) 0.0000 0.0359(17) 0.0000
O1 0.066(4) 0.028(3) 0.078(5) -0.002(3) 0.048(4) -0.001(3)
O2 0.055(4) 0.031(3) 0.067(4) 0.004(3) 0.033(4) 0.005(3)
N1 0.059(6) 0.026(5) 0.059(6) 0.0000 0.037(5) 0.0000
C1 0.053(8) 0.026(6) 0.084(10) 0.0000 0.034(7) 0.0000
C2 0.055(7) 0.030(6) 0.070(8) 0.0000 0.040(7) 0.0000
C3 0.076(7) 0.027(5) 0.086(8) 0.003(4) 0.051(6) 0.002(4)
C4 0.072(7) 0.042(5) 0.068(7) -0.006(4) 0.042(6) 0.003(4)
C5 0.050(7) 0.034(7) 0.068(8) 0.0000 0.027(7) 0.0000
C6 0.063(8) 0.025(6) 0.071(8) 0.0000 0.046(7) 0.0000
C7 0.056(8) 0.033(6) 0.072(9) 0.0000 0.042(7) 0.0000
C8 0.057(6) 0.038(5) 0.061(6) 0.000(4) 0.034(5) 0.004(4)
C9 0.065(6) 0.029(5) 0.073(7) 0.004(4) 0.040(5) 0.004(4)
C10 0.059(8) 0.040(7) 0.079(10) 0.0000 0.037(7) 0.0000
C11 0.053(5) 0.036(5) 0.074(6) 0.002(4) 0.040(5) 0.008(4)

loop_
_atom_type_symbol
_atom_type_description
_atom_type_scat_dispersion_real
_atom_type_scat_dispersion_imag
_atom_type_scat_source
C C 0.0181 0.0091
;
International Tables for Crystallography
(1992, Vol. C, Tables 4.2.6.8 and 6.1.1.4)
;
H H 0.0000 0.0000
;
International Tables for Crystallography
(1992, Vol. C, Table 6.1.1.4)
;
O O 0.0492 0.0322
;
International Tables for Crystallography
(1992, Vol. C, Tables 4.2.6.8 and 6.1.1.4)
;
N N 0.0311 0.0180
;
International Tables for Crystallography
(1992, Vol. C, Tables 4.2.6.8 and 6.1.1.4)
;
Cu Cu -1.9646 0.5888
;
International Tables for Crystallography
(1992, Vol. C, Tables 4.2.6.8 and 6.1.1.4)
;
Cl Cl 0.3639 0.7018
;
International Tables for Crystallography
(1992, Vol. C, Tables 4.2.6.8 and 6.1.1.4)
;

loop_
_geom_angle_atom_site_label_1
_geom_angle_atom_site_label_2
_geom_angle_atom_site_label_3
_geom_angle
_geom_angle_publ_flag
_geom_angle_site_symmetry_1
_geom_angle_site_symmetry_3
Cu1 Cu1 O1 84.60(16) yes 3_565 .
Cu1 Cu1 O1 84.60(16) yes 3_565 2_555
Cu1 Cu1 O2 84.62(16) yes 3_565 .
Cu1 Cu1 O2 84.62(16) yes 3_565 2_555
Cu1 Cu1 N1 180.000 yes 3_565 .
O1 Cu1 O1 169.2(3) yes . 2_555
O1 Cu1 O2 87.7(3) yes . .
O1 Cu1 O2 91.3(3) yes . 2_555
O1 Cu1 N1 95.40(16) yes . .
O1 Cu1 O2 91.3(3) yes 2_555 .
O1 Cu1 O2 87.7(3) yes 2_555 2_555
O1 Cu1 N1 95.40(16) yes 2_555 .
O2 Cu1 O2 169.2(3) yes . 2_555
O2 Cu1 N1 95.38(16) yes . .
O2 Cu1 N1 95.38(16) yes 2_555 .
Cu1 O1 C1 123.7(8) yes . .
Cu1 O2 C6 123.0(8) yes . .
Cu1 N1 C11 120.9(5) yes . .
Cu1 N1 C11 120.9(5) yes . 2_555
C11 N1 C11 118.2(8) yes . 2_555
O1 C1 O1 123.3(14) yes . 4_565
O1 C1 C2 118.3(8) yes . .
O1 C1 C2 118.3(8) yes 4_565 .
C1 C2 C3 121.0(7) yes . .
C1 C2 C3 121.0(7) yes . 4_565
C3 C2 C3 117.9(13) yes . 4_565
C2 C3 C4 120.8(10) yes . .
C3 C4 C5 120.3(10) yes . .
Cl1 C5 C4 120.3(8) yes . .
Cl1 C5 C4 120.3(8) yes . 4_565
C4 C5 C4 119.3(14) yes . 4_565
O2 C6 O2 123.5(12) yes . 4_565
O2 C6 C7 118.2(6) yes . .
O2 C6 C7 118.2(6) yes 4_565 .
C6 C7 C8 119.5(7) yes . .
C6 C7 C8 119.5(7) yes . 4_565
C8 C7 C8 120.8(11) yes . 4_565
C7 C8 C9 120.4(8) yes . .
C8 C9 C10 118.5(9) yes . .
Cl2 C10 C9 119.3(6) yes . .
Cl2 C10 C9 119.3(6) yes . 4_565
C9 C10 C9 121.3(11) yes . 4_565
N1 C11 C11 120.9(8) yes . 4_555
C2 C3 H3 119.587 no . .
C4 C3 H3 119.569 no . .
C3 C4 H4 119.869 no . .
C5 C4 H4 119.847 no . .
C7 C8 H8 119.829 no . .
C9 C8 H8 119.806 no . .
C8 C9 H9 120.741 no . .
C10 C9 H9 120.754 no . .
N1 C11 H11 119.540 no . .
C11 C11 H11 119.539 no 4_555 .

loop_
_geom_bond_atom_site_label_1
_geom_bond_atom_site_label_2
_geom_bond_distance
_geom_bond_publ_flag
_geom_bond_site_symmetry_2
Cu1 Cu1 2.622(2) yes 3_565
Cu1 O1 1.973(8) yes .
Cu1 O1 1.973(8) yes 2_555
Cu1 O2 1.954(8) yes .
Cu1 O2 1.954(8) yes 2_555
Cu1 N1 2.195(8) yes .
Cl1 C5 1.721(17) yes .
Cl2 C10 1.739(14) yes .
O1 C1 1.278(10) yes .
O2 C6 1.280(9) yes .
N1 C11 1.338(9) yes .
N1 C11 1.338(9) yes 2_555
C1 C2 1.47(3) yes .
C2 C3 1.398(13) yes .
C2 C3 1.398(13) yes 4_565
C3 C4 1.362(18) yes .
C4 C5 1.388(13) yes .
C6 C7 1.49(2) yes .
C7 C8 1.385(11) yes .
C7 C8 1.385(11) yes 4_565
C8 C9 1.381(14) yes .
C9 C10 1.403(11) yes .
C11 C11 1.377(12) yes 4_555
C3 H3 0.930 no .
C4 H4 0.930 no .
C8 H8 0.930 no .
C9 H9 0.930 no .
C11 H11 0.930 no .

loop_
_geom_contact_atom_site_label_1
_geom_contact_atom_site_label_2
_geom_contact_distance
_geom_contact_publ_flag
_geom_contact_site_symmetry_2
Cu1 C1 2.886(15) no 2_555
Cu1 C6 2.861(14) no 2_555
O1 O2 3.532(11) no 4_565
O1 C3 2.797(15) no .
O1 C6 3.29(2) no .
O1 C6 3.516(12) no 2_555
O1 C11 3.565(12) no .
O2 C1 3.37(2) no .
O2 C1 3.458(12) no 2_555
O2 C8 2.779(12) no .
O2 C11 3.223(11) no .
C1 C6 3.48(3) no .
C2 C4 2.400(18) no 4_565
C2 C5 2.78(3) no .
C3 C4 2.755(14) no 4_565
C7 C9 2.400(15) no 4_565
C7 C10 2.751(19) no .
C8 C9 2.792(12) no 4_565
Cl1 O2 3.574(9) no 1_556
Cl1 O2 3.574(9) no 4_566
Cl1 C6 3.272(17) no 1_556
Cl1 C7 3.460(14) no 1_556
Cl2 C11 3.457(12) no 5_555
Cl2 C11 3.457(12) no 8_555
O1 C9 3.409(13) no 8_455
O2 Cl1 3.574(9) no 1_554
N1 N1 2.752(11) no 3_555
N1 C9 3.475(14) no 7_555
N1 C9 3.475(14) no 8_455
N1 C11 2.362(11) no 3_555
C6 Cl1 3.272(17) no 1_554
C7 Cl1 3.460(14) no 1_554
C9 O1 3.409(13) no 8_555
C9 N1 3.475(14) no 7_555
C9 C11 3.433(17) no 7_555
C10 C11 3.60(2) no 6_555
C10 C11 3.60(2) no 7_555
C11 Cl2 3.457(12) no 5_445
C11 N1 2.362(11) no 3_555
C11 C9 3.433(17) no 7_555
C11 C10 3.60(2) no 6_545
C11 C11 2.677(12) no 3_555
Cu1 H11 3.1157 no .
Cu1 H11 3.1157 no 2_555
Cl1 H4 2.8042 no .
Cl1 H4 2.8042 no 4_565
Cl2 H9 2.8239 no .
Cl2 H9 2.8239 no 4_565
O1 H3 2.5104 no .
O1 H11 3.3603 no .
O2 H8 2.4713 no .
O2 H11 2.7198 no .
N1 H11 1.9703 no 2_555
N1 H11 3.1926 no 4_555
C1 H3 2.6574 no .
C1 H3 2.6574 no 4_565
C2 H3 2.0253 no 4_565
C2 H4 3.2379 no .
C2 H4 3.2379 no 4_565
C3 H3 3.2354 no 4_565
C4 H4 3.2350 no 4_565
C5 H3 3.2221 no .
C5 H3 3.2221 no 4_565
C5 H4 2.0188 no 4_565
C6 H8 2.6316 no .
C6 H8 2.6316 no 4_565
C7 H8 2.0163 no 4_565
C7 H9 3.2428 no .
C7 H9 3.2428 no 4_565
C8 H8 3.2437 no 4_565
C9 H9 3.2830 no 4_565
C10 H8 3.2363 no .
C10 H8 3.2363 no 4_565
C10 H9 2.0411 no 4_565
C11 H11 3.1384 no 2_555
H3 H4 2.2840 no .
H8 H9 2.3191 no .
H8 H11 2.9803 no .
H11 H11 2.2936 no 4_555
Cl1 H8 3.0091 no 6_556
Cl1 H8 3.0091 no 7_556
Cl1 H9 3.4324 no 6_556
Cl1 H9 3.4324 no 7_556
Cl1 H11 2.9829 no 6_556
Cl1 H11 2.9829 no 7_556
Cl2 H3 2.9389 no 5_555
Cl2 H3 2.9389 no 8_555
Cl2 H11 3.5629 no 5_555
Cl2 H11 3.5629 no 8_555
O1 H9 2.5864 no 8_455
O2 H8 3.3578 no 7_555
O2 H9 3.4031 no 7_555
N1 H9 3.3916 no 7_555
N1 H9 3.3916 no 8_455
N1 H11 3.1926 no 3_555
C1 H9 3.3322 no 5_455
C1 H9 3.3322 no 8_455
C2 H9 3.4820 no 5_455
C2 H9 3.4820 no 8_455
C3 H9 2.9570 no 8_455
C5 H11 3.4155 no 6_556
C5 H11 3.4155 no 7_556
C8 H4 3.1267 no 7_556
C8 H8 3.3689 no 7_555
C8 H11 3.4763 no 7_555
C9 H3 3.1336 no 8_555
C9 H4 3.3022 no 7_556
C9 H11 3.5641 no 7_555
C10 H3 3.4995 no 5_555
C10 H3 3.4995 no 8_555
H3 Cl2 2.9389 no 5_445
H3 C9 3.1336 no 8_455
H3 C10 3.4995 no 5_445
H3 H9 2.3853 no 8_455
H4 C8 3.1267 no 7_556
H4 C9 3.3022 no 7_556
H4 H8 2.8773 no 7_556
H4 H9 3.2132 no 7_556
H4 H11 3.4159 no 7_556
H8 Cl1 3.0091 no 6_546
H8 O2 3.3578 no 7_555
H8 C8 3.3689 no 7_555
H8 H4 2.8773 no 7_556
H8 H8 2.8025 no 7_555
H9 Cl1 3.4324 no 6_546
H9 O1 2.5864 no 8_555
H9 O2 3.4031 no 7_555
H9 N1 3.3916 no 7_555
H9 C1 3.3322 no 5_545
H9 C2 3.4820 no 5_545
H9 C3 2.9570 no 8_555
H9 H3 2.3853 no 8_555
H9 H4 3.2132 no 7_556
H11 Cl1 2.9829 no 6_546
H11 Cl2 3.5629 no 5_445
H11 N1 3.1926 no 3_555
H11 C5 3.4155 no 6_546
H11 C8 3.4763 no 7_555
H11 C9 3.5641 no 7_555
H11 H4 3.4159 no 7_556

loop_
_geom_torsion_atom_site_label_1
_geom_torsion_atom_site_label_2
_geom_torsion_atom_site_label_3
_geom_torsion_atom_site_label_4
_geom_torsion
_geom_torsion_publ_flag
_geom_torsion_site_symmetry_1
_geom_torsion_site_symmetry_3
_geom_torsion_site_symmetry_4
Cu1 Cu1 O1 C1 0.4(6) no 3_565 . .
O1 Cu1 Cu1 O1 180(226800) no . 3_565 3_565
O1 Cu1 Cu1 O1 0.0(3) no . 3_565 4_565
O1 Cu1 Cu1 O2 -91.8(3) no . 3_565 3_565
O1 Cu1 Cu1 O2 88.2(3) no . 3_565 4_565
Cu1 Cu1 O1 C1 0.4(6) no 3_565 2_555 2_555
O1 Cu1 Cu1 O1 0.0(3) no 2_555 3_565 3_565
O1 Cu1 Cu1 O1 180(226800) no 2_555 3_565 4_565
O1 Cu1 Cu1 O2 88.2(3) no 2_555 3_565 3_565
O1 Cu1 Cu1 O2 -91.8(3) no 2_555 3_565 4_565
Cu1 Cu1 O2 C6 6.2(5) no 3_565 . .
O2 Cu1 Cu1 O1 91.8(2) no . 3_565 3_565
O2 Cu1 Cu1 O1 -88.2(2) no . 3_565 4_565
O2 Cu1 Cu1 O2 180(212400) no . 3_565 3_565
O2 Cu1 Cu1 O2 0.0(2) no . 3_565 4_565
Cu1 Cu1 O2 C6 6.2(5) no 3_565 2_555 2_555
O2 Cu1 Cu1 O1 -88.2(2) no 2_555 3_565 3_565
O2 Cu1 Cu1 O1 91.8(2) no 2_555 3_565 4_565
O2 Cu1 Cu1 O2 0.0(2) no 2_555 3_565 3_565
O2 Cu1 Cu1 O2 180(212400) no 2_555 3_565 4_565
O1 Cu1 O2 C6 -78.6(6) no . . .
O2 Cu1 O1 C1 85.2(6) no . . .
O1 Cu1 O2 C6 90.7(6) no . 2_555 2_555
O2 Cu1 O1 C1 -84.1(6) no 2_555 . .
O1 Cu1 N1 C11 -65.3(3) no . . .
O1 Cu1 N1 C11 114.7(3) no . . 2_555
N1 Cu1 O1 C1 -179.6(6) no . . .
O1 Cu1 O2 C6 90.7(6) no 2_555 . .
O2 Cu1 O1 C1 -84.1(6) no . 2_555 2_555
O1 Cu1 O2 C6 -78.6(6) no 2_555 2_555 2_555
O2 Cu1 O1 C1 85.2(6) no 2_555 2_555 2_555
O1 Cu1 N1 C11 114.7(3) no 2_555 . .
O1 Cu1 N1 C11 -65.3(3) no 2_555 . 2_555
N1 Cu1 O1 C1 -179.6(6) no . 2_555 2_555
O2 Cu1 N1 C11 22.9(2) no . . .
O2 Cu1 N1 C11 -157.1(2) no . . 2_555
N1 Cu1 O2 C6 -173.8(5) no . . .
O2 Cu1 N1 C11 -157.1(2) no 2_555 . .
O2 Cu1 N1 C11 22.9(2) no 2_555 . 2_555
N1 Cu1 O2 C6 -173.8(5) no . 2_555 2_555
Cu1 O1 C1 O1 -1(2) no . . 4_565
Cu1 O1 C1 C2 176.2(7) no . . .
Cu1 O2 C6 O2 -13.2(19) no . . 4_565
Cu1 O2 C6 C7 166.1(8) no . . .
Cu1 N1 C11 C11 180(313200) no . . 4_555
Cu1 N1 C11 C11 180(313200) no . 2_555 3_555
C11 N1 C11 C11 0.0(13) no . 2_555 3_555
C11 N1 C11 C11 0.0(13) no 2_555 . 4_555
O1 C1 C2 C3 1(2) no . . .
O1 C1 C2 C3 -177.8(12) no . . 4_565
O1 C1 C2 C3 177.8(12) no 4_565 . .
O1 C1 C2 C3 -1(2) no 4_565 . 4_565
C1 C2 C3 C4 -171.2(12) no . . .
C1 C2 C3 C4 171.2(12) no . 4_565 4_565
C3 C2 C3 C4 -7.3(19) no . 4_565 4_565
C3 C2 C3 C4 7.3(19) no 4_565 . .
C2 C3 C4 C5 -1.9(17) no . . .
C3 C4 C5 Cl1 176.4(10) no . . .
C3 C4 C5 C4 -3.6(17) no . . 4_565
O2 C6 C7 C8 -3(2) no . . .
O2 C6 C7 C8 -176.4(12) no . . 4_565
O2 C6 C7 C8 176.4(12) no 4_565 . .
O2 C6 C7 C8 3(2) no 4_565 . 4_565
C6 C7 C8 C9 -171.6(12) no . . .
C6 C7 C8 C9 171.6(12) no . 4_565 4_565
C8 C7 C8 C9 -2(2) no . 4_565 4_565
C8 C7 C8 C9 2(2) no 4_565 . .
C7 C8 C9 C10 1.5(19) no . . .
C8 C9 C10 Cl2 176.6(12) no . . .
C8 C9 C10 C9 -5(3) no . . 4_565
N1 C11 C11 N1 0.0(17) no . 4_555 3_555
